data_2213164
loop_
_publ_author_name
'B. Thimme Gowda'
'Sabine Foro'
'Hartmut Fuess '

_publ_section_title
;
 2-Chloro-<i>N</i>-(4-nitrophenyl)acetamide
;
_journal_coeditor_code BT2318
_journal_issue 5
_journal_name_full 'Acta Crystallographica Section E'
_journal_page_first o2335
_journal_page_last o2336
_journal_paper_doi 10.1107/S160053680701567X
_journal_volume 63
_journal_year 2007
_chemical_formula_iupac 'C8 H7 Cl N2 O3'
_chemical_formula_moiety 'C8 H7 Cl N2 O3'
_chemical_formula_sum 'C8 H7 Cl N2 O3'
_chemical_formula_weight 214.61
_chemical_name_systematic
;
2-Chloro-N-(4-nitrophenyl)acetamide
;
_space_group_IT_number 61
_symmetry_cell_setting orthorhombic
_symmetry_space_group_name_Hall '-P 2ac 2ab'
_symmetry_space_group_name_H-M 'P b c a'
_atom_sites_solution_hydrogens difmap
_atom_sites_solution_primary direct
_atom_sites_solution_secondary difmap
_cell_angle_alpha 90.00
_cell_angle_beta 90.00
_cell_angle_gamma 90.00
_cell_formula_units_Z 8
_cell_length_a 9.4600(10)
_cell_length_b 20.194(3)
_cell_length_c 9.4960(10)
_cell_measurement_reflns_used 25
_cell_measurement_temperature 299(2)
_cell_measurement_theta_max 19.40
_cell_measurement_theta_min 7.93
_cell_volume 1814.1(4)
_computing_cell_refinement
;
CAD-4-PC
;
_computing_data_collection
;
CAD-4-PC  (Nonius, 1996)
;
_computing_data_reduction
;
REDU4 (Stoe & Cie, 1987)
;
_computing_molecular_graphics 'PLATON (Spek, 2004)'
_computing_publication_material SHELXL97
_computing_structure_refinement 'SHELXL97 (Sheldrick, 1997)'
_computing_structure_solution 'SHELXS97 (Sheldrick, 1997)'
_diffrn_ambient_temperature 299(2)
_diffrn_measured_fraction_theta_full 0.999
_diffrn_measured_fraction_theta_max 0.999
_diffrn_measurement_device_type 'Enraf--Nonius CAD-4'
_diffrn_measurement_method \w/\q
_diffrn_radiation_monochromator graphite
_diffrn_radiation_source 'fine-focus sealed tube'
_diffrn_radiation_type CuK\a
_diffrn_radiation_wavelength 1.54180
_diffrn_reflns_av_R_equivalents 0.0381
_diffrn_reflns_av_sigmaI/netI 0.0271
_diffrn_reflns_limit_h_max 7
_diffrn_reflns_limit_h_min -11
_diffrn_reflns_limit_k_max 24
_diffrn_reflns_limit_k_min -24
_diffrn_reflns_limit_l_max 11
_diffrn_reflns_limit_l_min 0
_diffrn_reflns_number 5404
_diffrn_reflns_theta_full 66.95
_diffrn_reflns_theta_max 66.95
_diffrn_reflns_theta_min 4.38
_diffrn_standards_decay_% 3.5
_diffrn_standards_interval_time 120
_diffrn_standards_number 3
_exptl_absorpt_coefficient_mu 3.626
_exptl_absorpt_correction_T_max 0.8342
_exptl_absorpt_correction_T_min 0.3533
_exptl_absorpt_correction_type psi-scan
_exptl_absorpt_process_details '(North <i>et al.</i>,  1968)'
_exptl_crystal_colour colourless
_exptl_crystal_density_diffrn 1.572
_exptl_crystal_density_method 'not measured'
_exptl_crystal_description laminar
_exptl_crystal_F_000 880
_exptl_crystal_size_max 0.33
_exptl_crystal_size_mid 0.30
_exptl_crystal_size_min 0.05
_refine_diff_density_max 0.211
_refine_diff_density_min -0.229
_refine_ls_extinction_coef 0.00073(18)
_refine_ls_extinction_expression Fc^*^=kFc[1+0.001xFc^2^\l^3^/sin(2\q)]^-1/4^
_refine_ls_extinction_method SHELXL97
_refine_ls_goodness_of_fit_ref 1.038
_refine_ls_hydrogen_treatment refxyz
_refine_ls_matrix_type full
_refine_ls_number_parameters 149
_refine_ls_number_reflns 1610
_refine_ls_number_restraints 1
_refine_ls_restrained_S_all 1.039
_refine_ls_R_factor_all 0.0467
_refine_ls_R_factor_gt 0.0350
_refine_ls_shift/su_max 0.002
_refine_ls_shift/su_mean 0.000
_refine_ls_structure_factor_coef Fsqd
_refine_ls_weighting_details 'calc w=1/[\s^2^(Fo^2^)+(0.0549P)^2^+0.4588P] where P=(Fo^2^+2Fc^2^)/3'
_refine_ls_weighting_scheme calc
_refine_ls_wR_factor_gt 0.0935
_refine_ls_wR_factor_ref 0.1010
_reflns_number_gt 1294
_reflns_number_total 1610
_reflns_threshold_expression I>2\s(I)
_cod_data_source_file bt2318.cif
_cod_data_source_block I
_cod_database_code 2213164
_cod_database_fobs_code 2213164

loop_
_symmetry_equiv_pos_as_xyz
'x, y, z'
'-x+1/2, -y, z+1/2'
'x+1/2, -y+1/2, -z'
'-x, y+1/2, -z+1/2'
'-x, -y, -z'
'x-1/2, y, -z-1/2'
'-x-1/2, y-1/2, z'
'x, -y-1/2, z-1/2'

loop_
_atom_site_type_symbol
_atom_site_label
_atom_site_fract_x
_atom_site_fract_y
_atom_site_fract_z
_atom_site_U_iso_or_equiv
_atom_site_adp_type
_atom_site_calc_flag
_atom_site_refinement_flags
_atom_site_occupancy
Cl Cl1 0.69696(6) 0.33767(3) 0.82651(6) 0.0635(2) Uani d . 1
O O4 0.47554(18) 0.23893(8) 0.87619(13) 0.0643(5) Uani d . 1
O O13 0.0201(2) -0.02363(10) 0.7765(2) 0.0930(6) Uani d . 1
O O14 0.08845(19) -0.05084(8) 0.5679(2) 0.0731(5) Uani d . 1
N N5 0.45333(18) 0.20516(8) 0.64969(15) 0.0419(4) Uani d D 1
H H5N 0.479(2) 0.2144(11) 0.5668(13) 0.050 Uiso d D 1
N N12 0.0898(2) -0.01380(9) 0.6700(2) 0.0605(5) Uani d . 1
C C2 0.5929(3) 0.30093(11) 0.6947(2) 0.0521(5) Uani d . 1
H H2A 0.528(3) 0.3374(12) 0.663(2) 0.062 Uiso d . 1
H H2B 0.653(2) 0.2833(12) 0.628(3) 0.062 Uiso d . 1
C C3 0.5028(2) 0.24551(9) 0.75120(18) 0.0432(4) Uani d . 1
C C6 0.3601(2) 0.15160(8) 0.66187(18) 0.0407(4) Uani d . 1
C C7 0.2936(2) 0.13353(10) 0.7869(2) 0.0504(5) Uani d . 1
H H7 0.312(2) 0.1569(11) 0.868(3) 0.060 Uiso d . 1
C C8 0.2025(2) 0.08017(11) 0.7878(2) 0.0546(5) Uani d . 1
H H8 0.154(2) 0.0664(12) 0.871(3) 0.066 Uiso d . 1
C C9 0.1805(2) 0.04472(10) 0.6666(2) 0.0493(5) Uani d . 1
C C10 0.2451(2) 0.06187(10) 0.5418(2) 0.0534(5) Uani d . 1
H H10 0.225(2) 0.0377(12) 0.460(3) 0.064 Uiso d . 1
C C11 0.3342(2) 0.11531(10) 0.5397(2) 0.0501(5) Uani d . 1
H H11 0.385(2) 0.1272(11) 0.455(2) 0.060 Uiso d . 1

loop_
_atom_site_aniso_label
_atom_site_aniso_U_11
_atom_site_aniso_U_22
_atom_site_aniso_U_33
_atom_site_aniso_U_12
_atom_site_aniso_U_13
_atom_site_aniso_U_23
Cl1 0.0608(4) 0.0716(4) 0.0582(4) -0.0085(3) -0.0108(2) -0.0127(2)
O4 0.0977(12) 0.0671(9) 0.0279(7) -0.0204(8) 0.0057(7) -0.0055(6)
O13 0.0958(15) 0.0871(13) 0.0961(15) -0.0363(11) 0.0117(12) 0.0109(11)
O14 0.0829(12) 0.0505(8) 0.0858(12) -0.0064(8) -0.0210(10) -0.0017(8)
N5 0.0545(10) 0.0467(8) 0.0244(7) -0.0026(7) 0.0018(7) 0.0006(6)
N12 0.0556(12) 0.0514(10) 0.0744(13) -0.0025(8) -0.0119(10) 0.0152(10)
C2 0.0614(14) 0.0574(11) 0.0374(10) -0.0112(10) -0.0029(9) -0.0009(9)
C3 0.0528(11) 0.0466(9) 0.0303(8) 0.0021(8) -0.0008(8) -0.0009(7)
C6 0.0455(11) 0.0421(9) 0.0346(9) 0.0044(8) -0.0023(8) 0.0021(7)
C7 0.0643(14) 0.0497(10) 0.0371(10) -0.0026(10) 0.0069(10) -0.0008(8)
C8 0.0610(13) 0.0536(11) 0.0493(11) 0.0008(10) 0.0079(10) 0.0057(9)
C9 0.0465(11) 0.0432(10) 0.0583(12) 0.0015(8) -0.0067(9) 0.0062(9)
C10 0.0634(13) 0.0518(11) 0.0450(10) -0.0027(10) -0.0074(10) -0.0034(9)
C11 0.0609(13) 0.0541(11) 0.0354(10) -0.0026(9) -0.0009(9) -0.0020(8)

loop_
_atom_type_symbol
_atom_type_description
_atom_type_scat_dispersion_real
_atom_type_scat_dispersion_imag
_atom_type_scat_source
C C 0.0181 0.0091 'International Tables Vol C Tables 4.2.6.8 and 6.1.1.4'
H H 0.0000 0.0000 'International Tables Vol C Tables 4.2.6.8 and 6.1.1.4'
N N 0.0311 0.0180 'International Tables Vol C Tables 4.2.6.8 and 6.1.1.4'
O O 0.0492 0.0322 'International Tables Vol C Tables 4.2.6.8 and 6.1.1.4'
Cl Cl 0.3639 0.7018 'International Tables Vol C Tables 4.2.6.8 and 6.1.1.4'

loop_
_geom_angle_atom_site_label_1
_geom_angle_atom_site_label_2
_geom_angle_atom_site_label_3
_geom_angle
C3 N5 C6 128.86(15)
C3 N5 H5N 115.7(15)
C6 N5 H5N 115.3(15)
O13 N12 O14 123.3(2)
O13 N12 C9 117.8(2)
O14 N12 C9 118.9(2)
C3 C2 Cl1 112.16(14)
C3 C2 H2A 107.7(14)
Cl1 C2 H2A 104.1(13)
C3 C2 H2B 108.0(15)
Cl1 C2 H2B 107.6(15)
H2A C2 H2B 117(2)
O4 C3 N5 123.81(18)
O4 C3 C2 123.13(17)
N5 C3 C2 113.05(15)
C7 C6 C11 119.47(18)
C7 C6 N5 123.89(16)
C11 C6 N5 116.64(16)
C8 C7 C6 119.51(19)
C8 C7 H7 120.8(14)
C6 C7 H7 119.7(14)
C9 C8 C7 119.8(2)
C9 C8 H8 118.0(14)
C7 C8 H8 122.2(14)
C8 C9 C10 121.55(19)
C8 C9 N12 119.53(19)
C10 C9 N12 118.89(19)
C11 C10 C9 118.92(19)
C11 C10 H10 121.8(15)
C9 C10 H10 119.3(15)
C10 C11 C6 120.72(19)
C10 C11 H11 120.8(13)
C6 C11 H11 118.3(13)

loop_
_geom_bond_atom_site_label_1
_geom_bond_atom_site_label_2
_geom_bond_distance
Cl1 C2 1.757(2)
O4 C3 1.222(2)
O13 N12 1.223(3)
O14 N12 1.224(2)
N5 C3 1.346(2)
N5 C6 1.400(2)
N5 H5N 0.845(10)
N12 C9 1.460(3)
C2 C3 1.506(3)
C2 H2A 1.01(2)
C2 H2B 0.93(2)
C6 C7 1.392(3)
C6 C11 1.394(2)
C7 C8 1.380(3)
C7 H7 0.92(2)
C8 C9 1.371(3)
C8 H8 0.96(2)
C9 C10 1.378(3)
C10 C11 1.369(3)
C10 H10 0.93(2)
C11 H11 0.96(2)

loop_
_geom_hbond_atom_site_label_D
_geom_hbond_atom_site_label_H
_geom_hbond_atom_site_label_A
_geom_hbond_site_symmetry_A
_geom_hbond_distance_DH
_geom_hbond_distance_HA
_geom_hbond_distance_DA
_geom_hbond_angle_DHA
N5 H5N O4 8_565 0.845(10) 2.040(12) 2.840(2) 158(2)

loop_
_geom_torsion_atom_site_label_1
_geom_torsion_atom_site_label_2
_geom_torsion_atom_site_label_3
_geom_torsion_atom_site_label_4
_geom_torsion
C6 N5 C3 O4 3.0(3)
C6 N5 C3 C2 -175.58(19)
Cl1 C2 C3 O4 18.9(3)
Cl1 C2 C3 N5 -162.54(15)
C3 N5 C6 C7 4.5(3)
C3 N5 C6 C11 -175.70(19)
C11 C6 C7 C8 -0.3(3)
N5 C6 C7 C8 179.47(19)
C6 C7 C8 C9 1.3(3)
C7 C8 C9 C10 -1.4(3)
C7 C8 C9 N12 176.74(19)
O13 N12 C9 C8 10.5(3)
O14 N12 C9 C8 -168.6(2)
O13 N12 C9 C10 -171.3(2)
O14 N12 C9 C10 9.6(3)
C8 C9 C10 C11 0.5(3)
N12 C9 C10 C11 -177.63(19)
C9 C10 C11 C6 0.5(3)
C7 C6 C11 C10 -0.6(3)
N5 C6 C11 C10 179.63(19)

loop_
_cod_related_entry_id
_cod_related_entry_database
_cod_related_entry_code
1 ChemSpider 123659
